data_7064166
loop_
_publ_author_name
'Bardonov, Daniil'
'Nasyrova, Darina'
'Metlin, Mikhail T.'
'Minyaev, Mikhail E.'
'Taydakov, Ilya V.'
'Roitershtein, Dmitrii M.'

_publ_section_title
;
 Synthesis, Structural and Photophysical Studies of Mono-and Dinuclear
 Alkali Metal 2,6-dibenzhydryl-4-methylphenolates
;
_journal_name_full 'New Journal of Chemistry'
_journal_paper_doi 10.1039/D5NJ03734D
_journal_year 2026
_chemical_formula_moiety 'C45 H51 Na O7'
_chemical_formula_sum 'C45 H51 Na O7'
_chemical_formula_weight 726.84
_space_group_crystal_system triclinic
_space_group_IT_number 2
_space_group_name_Hall '-P 1'
_space_group_name_H-M_alt 'P -1'
_atom_sites_solution_hydrogens geom
_atom_sites_solution_primary dual
_atom_sites_solution_secondary difmap
_audit_creation_date 2025-11-30
_audit_creation_method
;
Olex2 1.5
(compiled 2021.11.18 svn.ra9532c28 for OlexSys, GUI svn.r6429)
;
_audit_update_record
;
2025-12-02 deposited with the CCDC.	2025-12-08 downloaded from the CCDC.
;
_cell_angle_alpha 80.8380(10)
_cell_angle_beta 68.5020(10)
_cell_angle_gamma 72.6630(10)
_cell_formula_units_Z 2
_cell_length_a 11.0879(2)
_cell_length_b 13.4341(2)
_cell_length_c 14.7219(2)
_cell_measurement_reflns_used 41349
_cell_measurement_temperature 100.0(2)
_cell_measurement_theta_max 77.5250
_cell_measurement_theta_min 3.2140
_cell_volume 1944.57(6)
_computing_cell_refinement 'CrysAlisPro 1.171.42.79a (Rigaku OD, 2022)'
_computing_data_collection 'CrysAlisPro 1.171.42.79a (Rigaku OD, 2022)'
_computing_data_reduction 'CrysAlisPro 1.171.42.79a (Rigaku OD, 2022)'
_computing_molecular_graphics 'Olex2 1.5 (Dolomanov et al., 2009)'
_computing_publication_material 'Olex2 1.5 (Dolomanov et al., 2009)'
_computing_structure_refinement 'XL  (Sheldrick, 2008)'
_computing_structure_solution 'SHELXT 2014/5 (Sheldrick, 2014)'
_diffrn_ambient_environment N~2~
_diffrn_ambient_temperature 100.0(2)
_diffrn_detector 'Hybrid Pixel Array Detector'
_diffrn_detector_area_resol_mean 10.0000
_diffrn_detector_type HyPix
_diffrn_measured_fraction_theta_full 0.999
_diffrn_measured_fraction_theta_max 0.991
_diffrn_measurement_details
;
List of Runs (angles in degrees, time in seconds):

  # Type    Start    End  Width  t~exp~   \w     \q     \k     \f   Frames
#--------------------------------------------------------------------------
  1  \w    -52.00  24.00   0.50    0.30    --  -48.70  46.00 -57.00  152
  2  \w   -120.00 -37.00   0.50    0.30    --  -48.70 -46.00 153.00  166
  3  \w    -22.00  52.00   0.50    0.30    --   48.70 -46.00 153.00  148
  4  \w   -158.00 -75.00   0.50    0.85    --  -86.25 -46.00 153.00  166
  5  \w    -52.00 -14.00   0.50    0.85    --  -86.25  46.00 -57.00   76
  6  \w     97.00 178.00   0.50    0.85    --  107.75  46.00 -57.00  162
  7  \w   -118.00 -73.00   0.50    0.30    --  -48.70-125.00  90.00   90
  8  \w   -118.00 -73.00   0.50    0.30    --  -48.70-125.00 -60.00   90
  9  \w     34.00  93.00   0.50    0.30    --   48.70-125.00   0.00  118
 10  \w    -23.00  43.00   0.50    0.30    --   48.70 -38.00 -90.00  132
 11  \w     34.00  93.00   0.50    0.30    --   48.70-125.00  90.00  118
 12  \w    -25.00  26.00   0.50    0.30    --   48.70 -19.00   0.00  102
 13  \w     38.00 120.00   0.50    0.30    --   48.70  46.00 -57.00  164
 14  \w    -71.00 -14.00   0.50    0.85    --  -86.25  61.00 -60.00  114
 15  \w     89.00 178.00   0.50    0.85    --  107.75  70.00 168.98  178
 16  \w     36.00  71.00   0.50    0.85    --  107.75 -61.00 -30.00   70
 17  \w     36.00 105.00   0.50    0.85    --  107.75 -77.00 120.00  138
 18  \w     97.00 178.00   0.50    0.85    --  107.75  30.00 -90.00  162
 19  \w     39.00 111.00   0.50    0.85    --  107.75-125.00-180.00  144
 20  \w     39.00 111.00   0.50    0.85    --  107.75-125.00  30.00  144
 21  \w     97.00 168.00   0.50    0.85    --  107.75  45.00-150.00  142
 22  \w     77.00 105.00   0.50    0.85    --  107.75-102.00-132.74   56
 23  \w    105.00 134.00   0.50    0.85    --  107.75 125.00  30.00   58
 24  \w     39.00  66.00   0.50    0.85    --  107.75-102.00-132.74   54
 25  \w     81.00 106.00   0.50    0.85    --  107.75-106.00-100.65   50
 26  \w    145.00 171.00   0.50    0.85    --  107.75 125.00  30.00   52
 27  \w     43.00  73.00   0.50    0.85    --  107.75 -95.00  30.00   60
 28  \w     78.00 103.00   0.50    0.85    --  107.75 -95.00  30.00   50
 29  \w     93.00 124.00   0.50    0.85    --  107.75 -87.00  47.92   62
 30  \w     63.00 111.00   0.50    0.85    --  107.75-125.00   0.00   96
 31  \w     36.00  71.00   0.50    0.85    --  107.75 -61.00-150.00   70
 32  \w    121.00 147.00   0.50    0.85    --  107.75  30.00  60.00   52
 33  \w    124.00 150.00   0.50    0.85    --  107.75  45.00 -60.00   52
 34  \w     36.00  70.00   0.50    0.85    --  107.75 -61.00  90.00   68
 35  \w     39.00  81.00   0.50    0.85    --  107.75 -95.00 -90.00   84
 36  \w     37.00  70.00   0.50    0.85    --  107.75 -61.00 -90.00   66
 37  \w     92.00 120.00   0.50    0.85    --  107.75-136.00-118.32   56
 38  \w    103.00 129.00   0.50    0.85    --  107.75  45.00  90.00   52
 39  \w     62.00  99.00   0.50    0.85    --  107.75-123.00-146.88   74
 40  \w     36.00  71.00   0.50    0.85    --  107.75 -61.00  30.00   70
 41  \w    104.00 178.00   0.50    0.85    --  107.75  77.00-150.00  148
 42  \w     93.00 151.00   0.50    0.85    --  107.75  61.00  -8.78  116
 43  \w     97.00 178.00   0.50    0.85    --  107.75  15.00 150.00  162
 44  \w     36.00  61.00   0.50    0.85    --  107.75 -95.00-150.00   50
 45  \w     67.00  93.00   0.50    0.85    --  107.75 -95.00-150.00   52
 46  \w     36.00  91.00   0.50    0.85    --  107.75 -83.00 -14.66  110
 47  \w    107.00 132.00   0.50    0.85    --  107.75 -83.00 -14.66   50
 48  \w    104.00 161.00   0.50    0.85    --  107.75  45.00  30.00  114
 49  \w     39.00  66.00   0.50    0.85    --  107.75 -61.00 120.00   54
 50  \w     39.00 110.00   0.50    0.85    --  107.75-125.00 -60.00  142
 51  \w     65.00 111.00   0.50    0.85    --  107.75-125.00 -30.00   92
 52  \w     36.00  67.00   0.50    0.85    --  107.75 -87.00  47.92   62
 53  \w     73.00 104.00   0.50    0.85    --  107.75 -77.00  30.00   62
 54  \w     43.00  69.00   0.50    0.85    --  107.75 -95.00  90.00   52
 55  \w     38.00  72.00   0.50    0.85    --  107.75-129.00-115.61   68
 56  \w     86.00 115.00   0.50    0.85    --  107.75-129.00-115.61   58
 57  \w     99.00 134.00   0.50    0.85    --  107.75 125.00 -60.00   70
 58  \w    142.00 168.00   0.50    0.85    --  107.75 125.00 -60.00   52
 59  \w    120.00 163.00   0.50    0.85    --  107.75 125.00  90.00   86
 60  \w     40.00  67.00   0.50    0.85    --  107.75 -77.00-150.00   54
 61  \w     70.00  96.00   0.50    0.85    --  107.75 -95.00 -60.00   52
 62  \w     38.00  84.00   0.50    0.85    --  107.75 -77.00  60.00   92
 63  \w     92.00 174.00   0.50    0.85    --  107.75  77.00-120.00  164
 64  \w     66.00 109.00   0.50    0.85    --  107.75 -80.00 -61.43   86
 65  \w     66.00  92.00   0.50    0.85    --  107.75 -77.00   0.00   52
 66  \w     40.00  66.00   0.50    0.85    --  107.75 -74.00-137.36   52
 67  \w     52.00  85.00   0.50    0.85    --  107.75   0.00-180.00   66
 68  \w     66.00 106.00   0.50    0.85    --  107.75-108.00 132.18   80
 69  \w     62.00  88.00   0.50    0.85    --  107.75-131.00 146.91   52
 70  \w     80.00 111.00   0.50    0.85    --  107.75-125.00 150.00   62
 71  \w     37.00  70.00   0.50    0.85    --  107.75 -95.00 -30.00   66
 72  \w     74.00 104.00   0.50    0.85    --  107.75 -95.00 -30.00   60
 73  \w     78.00 104.00   0.50    0.85    --  107.75 -95.00 150.00   52
 74  \w     78.00 110.00   0.50    0.85    --  107.75-125.00 -90.00   64
 75  \w     68.00 102.00   0.50    0.85    --  107.75-125.00  60.00   68
 76  \w     42.00  68.00   0.50    0.85    --  107.75-106.00-100.65   52
 77  \w     97.00 177.00   0.50    0.85    --  107.75  30.00-180.00  160
 78  \w    103.00 173.00   0.50    0.85    --  107.75  30.00 -60.00  140
 79  \w    126.00 152.00   0.50    0.85    --  107.75  30.00 150.00   52
 80  \w    129.00 158.00   0.50    0.85    --  107.75  15.00 120.00   58
 81  \w    100.00 126.00   0.50    0.85    --  107.75  61.00 -90.00   52
 82  \w     94.00 120.00   0.50    0.85    --  107.75  61.00 -30.00   52
 83  \w     86.00 120.00   0.50    0.85    --  107.75  77.00 150.00   68
 84  \w    139.00 164.00   0.50    0.85    --  107.75  77.00 150.00   50
 85  \w     64.00  90.00   0.50    0.85    --  107.75 -81.00 146.90   52
 86  \w     73.00 107.00   0.50    0.85    --  107.75-100.00  27.08   68
;
_diffrn_measurement_device 'four-circle diffractometer'
_diffrn_measurement_device_type 'XtaLAB Synergy, Dualflex, HyPix'
_diffrn_measurement_method '\w scans'
_diffrn_orient_matrix_type 'CrysAlisPro convention (1999,Acta A55,543-557)'
_diffrn_orient_matrix_UB_11 -0.0795940000
_diffrn_orient_matrix_UB_12 -0.0444569000
_diffrn_orient_matrix_UB_13 -0.0427739000
_diffrn_orient_matrix_UB_21 -0.0463207000
_diffrn_orient_matrix_UB_22 0.1084729000
_diffrn_orient_matrix_UB_23 -0.0477237000
_diffrn_orient_matrix_UB_31 0.1242872000
_diffrn_orient_matrix_UB_32 -0.0271138000
_diffrn_orient_matrix_UB_33 -0.0926405000
_diffrn_radiation_monochromator mirror
_diffrn_radiation_probe x-ray
_diffrn_radiation_type 'Cu K\a'
_diffrn_radiation_wavelength 1.54184
_diffrn_reflns_av_R_equivalents 0.0301
_diffrn_reflns_av_unetI/netI 0.0186
_diffrn_reflns_Laue_measured_fraction_full 0.999
_diffrn_reflns_Laue_measured_fraction_max 0.991
_diffrn_reflns_limit_h_max 14
_diffrn_reflns_limit_h_min -13
_diffrn_reflns_limit_k_max 17
_diffrn_reflns_limit_k_min -16
_diffrn_reflns_limit_l_max 17
_diffrn_reflns_limit_l_min -18
_diffrn_reflns_number 51310
_diffrn_reflns_point_group_measured_fraction_full 0.999
_diffrn_reflns_point_group_measured_fraction_max 0.991
_diffrn_reflns_theta_full 67.684
_diffrn_reflns_theta_max 77.855
_diffrn_reflns_theta_min 3.232
_diffrn_source 'micro-focus sealed X-ray tube'
_diffrn_source_type 'PhotonJet (Cu) X-ray Source'
_exptl_absorpt_coefficient_mu 0.756
_exptl_absorpt_correction_T_max 1.000
_exptl_absorpt_correction_T_min 0.471
_exptl_absorpt_correction_type gaussian
_exptl_absorpt_process_details
;
CrysAlisPro 1.171.42.79a (Rigaku Oxford Diffraction, 2022)
Numerical absorption correction based on gaussian integration over
a multifaceted crystal model
Empirical absorption correction using spherical harmonics,
implemented in SCALE3 ABSPACK scaling algorithm.
;
_exptl_crystal_colour colourless
_exptl_crystal_density_diffrn 1.241
_exptl_crystal_density_method 'not measured'
_exptl_crystal_description block
_exptl_crystal_F_000 776
_exptl_crystal_size_max 0.46
_exptl_crystal_size_mid 0.26
_exptl_crystal_size_min 0.2
_refine_diff_density_max 0.305
_refine_diff_density_min -0.206
_refine_diff_density_rms 0.037
_refine_ls_extinction_coef 0.00162(14)
_refine_ls_extinction_expression Fc^*^=kFc[1+0.001xFc^2^\l^3^/sin(2\q)]^-1/4^
_refine_ls_extinction_method 'SHELXL-2018/3 (Sheldrick 2018)'
_refine_ls_goodness_of_fit_ref 1.031
_refine_ls_hydrogen_treatment constr
_refine_ls_matrix_type full
_refine_ls_number_parameters 480
_refine_ls_number_reflns 8226
_refine_ls_number_restraints 0
_refine_ls_restrained_S_all 1.031
_refine_ls_R_factor_all 0.0338
_refine_ls_R_factor_gt 0.0328
_refine_ls_shift/su_max 0.001
_refine_ls_shift/su_mean 0.000
_refine_ls_structure_factor_coef Fsqd
_refine_ls_weighting_details 'w=1/[\s^2^(Fo^2^)+(0.0366P)^2^+0.7278P] where P=(Fo^2^+2Fc^2^)/3'
_refine_ls_weighting_scheme calc
_refine_ls_wR_factor_gt 0.0825
_refine_ls_wR_factor_ref 0.0833
_reflns_Friedel_coverage 0.000
_reflns_number_gt 7885
_reflns_number_total 8226
_reflns_threshold_expression 'I > 2\s(I)'
_cod_data_source_file d5nj03734d2.cif
_cod_data_source_block naoarcrown
_cod_database_code 7064166
_shelx_shelxl_version_number 2018/3
_chemical_oxdiff_formula C10H10O3Na
_chemical_oxdiff_usercomment NaOArCrown
_shelx_space_group_comment
;
The symmetry employed for this shelxl refinement is uniquely defined
by the following loop, which should always be used as a source of
symmetry information in preference to the above space-group names.
They are only intended as comments.
;
_shelx_estimated_absorpt_t_max 0.864
_shelx_estimated_absorpt_t_min 0.723
_olex2_refinement_description
;
1. Fixed Uiso
 At 1.2 times of:
  All C(H) groups, All C(H,H) groups
 At 1.5 times of:
  All C(H,H,H) groups
2.a Ternary CH refined with riding coordinates:
 C7(H7), C21(H21)
2.b Secondary CH2 refined with riding coordinates:
 C34(H34A,H34B), C35(H35A,H35B), C36(H36A,H36B), C37(H37A,H37B), C38(H38A,
 H38B), C39(H39A,H39B), C40(H40A,H40B), C41(H41A,H41B), C42(H42A,H42B),
 C43(H43A,H43B), C44(H44A,H44B), C45(H45A,H45B)
2.c Aromatic/amide H refined with riding coordinates:
 C3(H3), C5(H5), C9(H9), C10(H10), C11(H11), C12(H12), C13(H13), C15(H15),
 C16(H16), C17(H17), C18(H18), C19(H19), C23(H23), C24(H24), C25(H25), C26(H26),
  C27(H27), C29(H29), C30(H30), C31(H31), C32(H32), C33(H33)
2.d Idealised Me refined as rotating group:
 C20(H20A,H20B,H20C)
;
_olex2_submission_special_instructions 'No special instructions were received'
_oxdiff_exptl_absorpt_empirical_details
;
Empirical correction (ABSPACK) includes:
- Absorption correction using spherical harmonics
- Frame scaling
;
_oxdiff_exptl_absorpt_empirical_full_max 1.700
_oxdiff_exptl_absorpt_empirical_full_min 0.698

loop_
_space_group_symop_operation_xyz
'x, y, z'
'-x, -y, -z'

loop_
_atom_site_label
_atom_site_type_symbol
_atom_site_fract_x
_atom_site_fract_y
_atom_site_fract_z
_atom_site_U_iso_or_equiv
_atom_site_adp_type
_atom_site_occupancy
_atom_site_site_symmetry_order
_atom_site_calc_flag
_atom_site_refinement_flags_posn
_atom_site_refinement_flags_adp
_atom_site_refinement_flags_occupancy
_atom_site_disorder_assembly
_atom_site_disorder_group
Na1 Na 0.44782(4) 0.62585(3) 0.21998(3) 0.01748(9) Uani 1 1 d . . . . .
O1 O 0.51161(6) 0.73130(5) 0.28317(5) 0.01623(14) Uani 1 1 d . . . . .
O2 O 0.52704(7) 0.44752(6) 0.29809(5) 0.02205(15) Uani 1 1 d . . . . .
O3 O 0.28739(7) 0.59781(6) 0.37879(6) 0.02385(16) Uani 1 1 d . . . . .
O4 O 0.18330(7) 0.72163(6) 0.24254(5) 0.02305(16) Uani 1 1 d . . . . .
O5 O 0.40396(7) 0.75997(5) 0.08646(5) 0.02024(15) Uani 1 1 d . . . . .
O6 O 0.64116(7) 0.60473(6) 0.07232(5) 0.02054(15) Uani 1 1 d . . . . .
O7 O 0.54945(7) 0.42164(6) 0.10615(5) 0.02446(16) Uani 1 1 d . . . . .
C1 C 0.57246(9) 0.73834(7) 0.34080(6) 0.01330(17) Uani 1 1 d . . . . .
C2 C 0.50416(9) 0.79784(7) 0.42634(6) 0.01343(17) Uani 1 1 d . . . . .
C3 C 0.57151(9) 0.80428(7) 0.48767(6) 0.01385(17) Uani 1 1 d . . . . .
H3 H 0.523494 0.844490 0.543619 0.017 Uiso 1 1 calc R U . . .
C4 C 0.70702(9) 0.75380(7) 0.46992(7) 0.01475(18) Uani 1 1 d . . . . .
C5 C 0.77511(9) 0.69702(7) 0.38606(7) 0.01454(18) Uani 1 1 d . . . . .
H5 H 0.867554 0.662264 0.372325 0.017 Uiso 1 1 calc R U . . .
C6 C 0.71273(9) 0.68945(7) 0.32191(6) 0.01371(17) Uani 1 1 d . . . . .
C7 C 0.35571(9) 0.85143(7) 0.44662(7) 0.01438(18) Uani 1 1 d . . . . .
H7 H 0.314094 0.797489 0.440215 0.017 Uiso 1 1 calc R U . . .
C8 C 0.32828(10) 0.94125(7) 0.37263(7) 0.01620(18) Uani 1 1 d . . . . .
C9 C 0.42910(10) 0.98167(8) 0.30362(7) 0.0209(2) Uani 1 1 d . . . . .
H9 H 0.518624 0.955892 0.303844 0.025 Uiso 1 1 calc R U . . .
C10 C 0.40052(13) 1.05964(8) 0.23402(8) 0.0279(2) Uani 1 1 d . . . . .
H10 H 0.470699 1.086235 0.187182 0.033 Uiso 1 1 calc R U . . .
C11 C 0.27078(13) 1.09850(8) 0.23272(8) 0.0302(3) Uani 1 1 d . . . . .
H11 H 0.252050 1.150179 0.184086 0.036 Uiso 1 1 calc R U . . .
C12 C 0.16830(12) 1.06143(8) 0.30292(9) 0.0287(2) Uani 1 1 d . . . . .
H12 H 0.078553 1.088907 0.303489 0.034 Uiso 1 1 calc R U . . .
C13 C 0.19678(10) 0.98399(8) 0.37259(8) 0.0216(2) Uani 1 1 d . . . . .
H13 H 0.125699 0.959729 0.420978 0.026 Uiso 1 1 calc R U . . .
C14 C 0.28542(9) 0.88528(7) 0.55115(7) 0.01524(18) Uani 1 1 d . . . . .
C15 C 0.27680(10) 0.98378(8) 0.57538(7) 0.0197(2) Uani 1 1 d . . . . .
H15 H 0.310497 1.032361 0.525079 0.024 Uiso 1 1 calc R U . . .
C16 C 0.21988(11) 1.01246(9) 0.67172(8) 0.0234(2) Uani 1 1 d . . . . .
H16 H 0.214887 1.080094 0.686738 0.028 Uiso 1 1 calc R U . . .
C17 C 0.17029(10) 0.94228(9) 0.74602(7) 0.0244(2) Uani 1 1 d . . . . .
H17 H 0.131471 0.961436 0.812017 0.029 Uiso 1 1 calc R U . . .
C18 C 0.17803(10) 0.84367(9) 0.72288(8) 0.0237(2) Uani 1 1 d . . . . .
H18 H 0.144261 0.795232 0.773314 0.028 Uiso 1 1 calc R U . . .
C19 C 0.23501(10) 0.81553(8) 0.62616(7) 0.0196(2) Uani 1 1 d . . . . .
H19 H 0.239544 0.748010 0.611166 0.024 Uiso 1 1 calc R U . . .
C20 C 0.77738(10) 0.76049(8) 0.53837(7) 0.01867(19) Uani 1 1 d . . . . .
H20A H 0.831882 0.690899 0.550510 0.028 Uiso 1 1 calc R U . . .
H20B H 0.710465 0.787057 0.600362 0.028 Uiso 1 1 calc R U . . .
H20C H 0.835484 0.807861 0.508672 0.028 Uiso 1 1 calc R U . . .
C21 C 0.79024(9) 0.63269(7) 0.22739(7) 0.01385(17) Uani 1 1 d . . . . .
H21 H 0.726736 0.600862 0.215689 0.017 Uiso 1 1 calc R U . . .
C22 C 0.90752(9) 0.54292(7) 0.23664(6) 0.01463(18) Uani 1 1 d . . . . .
C23 C 0.89006(10) 0.44290(8) 0.26788(7) 0.01853(19) Uani 1 1 d . . . . .
H23 H 0.805005 0.430579 0.281180 0.022 Uiso 1 1 calc R U . . .
C24 C 0.99602(11) 0.36084(8) 0.27980(7) 0.0219(2) Uani 1 1 d . . . . .
H24 H 0.982685 0.293158 0.301171 0.026 Uiso 1 1 calc R U . . .
C25 C 1.12106(10) 0.37763(8) 0.26055(7) 0.0212(2) Uani 1 1 d . . . . .
H25 H 1.193508 0.321527 0.267968 0.025 Uiso 1 1 calc R U . . .
C26 C 1.13918(10) 0.47669(8) 0.23050(7) 0.0197(2) Uani 1 1 d . . . . .
H26 H 1.224087 0.488875 0.218042 0.024 Uiso 1 1 calc R U . . .
C27 C 1.03346(10) 0.55857(7) 0.21844(7) 0.01700(19) Uani 1 1 d . . . . .
H27 H 1.047228 0.626190 0.197493 0.020 Uiso 1 1 calc R U . . .
C28 C 0.83345(9) 0.70668(7) 0.13804(7) 0.01564(18) Uani 1 1 d . . . . .
C29 C 0.92029(10) 0.66583(8) 0.04836(7) 0.01934(19) Uani 1 1 d . . . . .
H29 H 0.954856 0.592296 0.044343 0.023 Uiso 1 1 calc R U . . .
C30 C 0.95708(11) 0.73034(9) -0.03489(7) 0.0245(2) Uani 1 1 d . . . . .
H30 H 1.016537 0.700785 -0.094946 0.029 Uiso 1 1 calc R U . . .
C31 C 0.90715(11) 0.83809(9) -0.03060(8) 0.0268(2) Uani 1 1 d . . . . .
H31 H 0.931824 0.882506 -0.087494 0.032 Uiso 1 1 calc R U . . .
C32 C 0.82091(11) 0.87997(9) 0.05768(8) 0.0261(2) Uani 1 1 d . . . . .
H32 H 0.786486 0.953540 0.061362 0.031 Uiso 1 1 calc R U . . .
C33 C 0.78431(10) 0.81468(8) 0.14123(7) 0.0205(2) Uani 1 1 d . . . . .
H33 H 0.724932 0.844461 0.201204 0.025 Uiso 1 1 calc R U . . .
C34 C 0.59185(12) 0.33737(8) 0.16889(8) 0.0264(2) Uani 1 1 d . . . . .
H34A H 0.686373 0.330111 0.161679 0.032 Uiso 1 1 calc R U . . .
H34B H 0.586015 0.271347 0.151090 0.032 Uiso 1 1 calc R U . . .
C35 C 0.50328(11) 0.35861(8) 0.27265(8) 0.0235(2) Uani 1 1 d . . . . .
H35A H 0.407792 0.372721 0.278859 0.028 Uiso 1 1 calc R U . . .
H35B H 0.524649 0.297371 0.316702 0.028 Uiso 1 1 calc R U . . .
C36 C 0.47015(11) 0.46427(9) 0.40062(8) 0.0261(2) Uani 1 1 d . . . . .
H36A H 0.508637 0.515193 0.414925 0.031 Uiso 1 1 calc R U . . .
H36B H 0.495373 0.397696 0.437479 0.031 Uiso 1 1 calc R U . . .
C37 C 0.31911(12) 0.50430(9) 0.43548(8) 0.0265(2) Uani 1 1 d . . . . .
H37A H 0.278235 0.451955 0.426571 0.032 Uiso 1 1 calc R U . . .
H37B H 0.284364 0.518382 0.505714 0.032 Uiso 1 1 calc R U . . .
C38 C 0.14744(10) 0.64537(9) 0.40435(8) 0.0241(2) Uani 1 1 d . . . . .
H38A H 0.108130 0.659809 0.474594 0.029 Uiso 1 1 calc R U . . .
H38B H 0.101901 0.598469 0.391874 0.029 Uiso 1 1 calc R U . . .
C39 C 0.12964(11) 0.74533(9) 0.34284(8) 0.0245(2) Uani 1 1 d . . . . .
H39A H 0.033101 0.782224 0.360379 0.029 Uiso 1 1 calc R U . . .
H39B H 0.176834 0.791398 0.354585 0.029 Uiso 1 1 calc R U . . .
C40 C 0.17372(11) 0.81262(8) 0.17775(8) 0.0249(2) Uani 1 1 d . . . . .
H40A H 0.100015 0.870549 0.212861 0.030 Uiso 1 1 calc R U . . .
H40B H 0.152167 0.798161 0.122385 0.030 Uiso 1 1 calc R U . . .
C41 C 0.30344(10) 0.84484(8) 0.13911(8) 0.0226(2) Uani 1 1 d . . . . .
H41A H 0.295190 0.908770 0.095422 0.027 Uiso 1 1 calc R U . . .
H41B H 0.326732 0.859083 0.193712 0.027 Uiso 1 1 calc R U . . .
C42 C 0.53274(10) 0.78095(8) 0.04385(8) 0.0218(2) Uani 1 1 d . . . . .
H42A H 0.560026 0.798825 0.094851 0.026 Uiso 1 1 calc R U . . .
H42B H 0.530039 0.840398 -0.005305 0.026 Uiso 1 1 calc R U . . .
C43 C 0.63033(10) 0.68395(9) -0.00378(7) 0.0226(2) Uani 1 1 d . . . . .
H43A H 0.597669 0.661560 -0.049396 0.027 Uiso 1 1 calc R U . . .
H43B H 0.719055 0.697364 -0.041107 0.027 Uiso 1 1 calc R U . . .
C44 C 0.72995(10) 0.50673(8) 0.03815(8) 0.0219(2) Uani 1 1 d . . . . .
H44A H 0.771985 0.470760 0.087477 0.026 Uiso 1 1 calc R U . . .
H44B H 0.802281 0.518603 -0.022976 0.026 Uiso 1 1 calc R U . . .
C45 C 0.65665(11) 0.43806(9) 0.01920(8) 0.0240(2) Uani 1 1 d . . . . .
H45A H 0.619960 0.471544 -0.033465 0.029 Uiso 1 1 calc R U . . .
H45B H 0.720176 0.369980 -0.002718 0.029 Uiso 1 1 calc R U . . .

loop_
_atom_site_aniso_label
_atom_site_aniso_U_11
_atom_site_aniso_U_22
_atom_site_aniso_U_33
_atom_site_aniso_U_23
_atom_site_aniso_U_13
_atom_site_aniso_U_12
Na1 0.01892(19) 0.01889(19) 0.01621(18) 0.00007(14) -0.00669(15) -0.00683(15)
O1 0.0160(3) 0.0179(3) 0.0165(3) -0.0022(2) -0.0074(3) -0.0038(3)
O2 0.0253(4) 0.0223(4) 0.0193(3) 0.0015(3) -0.0086(3) -0.0076(3)
O3 0.0187(3) 0.0239(4) 0.0255(4) 0.0052(3) -0.0050(3) -0.0071(3)
O4 0.0237(4) 0.0216(4) 0.0222(4) -0.0024(3) -0.0047(3) -0.0069(3)
O5 0.0173(3) 0.0208(3) 0.0215(3) -0.0026(3) -0.0048(3) -0.0049(3)
O6 0.0217(3) 0.0223(4) 0.0149(3) -0.0019(3) -0.0052(3) -0.0026(3)
O7 0.0236(4) 0.0292(4) 0.0212(4) 0.0030(3) -0.0108(3) -0.0062(3)
C1 0.0154(4) 0.0117(4) 0.0131(4) 0.0023(3) -0.0052(3) -0.0049(3)
C2 0.0138(4) 0.0117(4) 0.0133(4) 0.0022(3) -0.0035(3) -0.0040(3)
C3 0.0158(4) 0.0132(4) 0.0112(4) 0.0004(3) -0.0029(3) -0.0044(3)
C4 0.0169(4) 0.0150(4) 0.0129(4) 0.0014(3) -0.0059(3) -0.0050(3)
C5 0.0134(4) 0.0147(4) 0.0144(4) 0.0008(3) -0.0044(3) -0.0032(3)
C6 0.0150(4) 0.0126(4) 0.0125(4) 0.0006(3) -0.0035(3) -0.0041(3)
C7 0.0138(4) 0.0143(4) 0.0148(4) -0.0003(3) -0.0048(3) -0.0037(3)
C8 0.0188(4) 0.0142(4) 0.0152(4) -0.0031(3) -0.0074(4) -0.0006(3)
C9 0.0231(5) 0.0173(5) 0.0186(5) 0.0012(4) -0.0063(4) -0.0018(4)
C10 0.0395(6) 0.0191(5) 0.0191(5) 0.0024(4) -0.0076(5) -0.0038(4)
C11 0.0490(7) 0.0165(5) 0.0253(5) -0.0007(4) -0.0222(5) 0.0030(5)
C12 0.0335(6) 0.0201(5) 0.0364(6) -0.0076(4) -0.0242(5) 0.0063(4)
C13 0.0211(5) 0.0187(5) 0.0258(5) -0.0060(4) -0.0111(4) 0.0003(4)
C14 0.0103(4) 0.0177(4) 0.0159(4) -0.0001(3) -0.0039(3) -0.0021(3)
C15 0.0197(5) 0.0198(5) 0.0182(5) -0.0002(4) -0.0047(4) -0.0059(4)
C16 0.0231(5) 0.0248(5) 0.0221(5) -0.0060(4) -0.0070(4) -0.0042(4)
C17 0.0179(5) 0.0351(6) 0.0155(5) -0.0041(4) -0.0032(4) -0.0020(4)
C18 0.0173(5) 0.0296(5) 0.0176(5) 0.0057(4) -0.0022(4) -0.0052(4)
C19 0.0152(4) 0.0188(5) 0.0211(5) 0.0012(4) -0.0037(4) -0.0036(4)
C20 0.0176(4) 0.0226(5) 0.0161(4) -0.0036(4) -0.0072(4) -0.0025(4)
C21 0.0133(4) 0.0148(4) 0.0133(4) -0.0011(3) -0.0044(3) -0.0035(3)
C22 0.0161(4) 0.0162(4) 0.0106(4) -0.0029(3) -0.0040(3) -0.0022(3)
C23 0.0195(5) 0.0187(5) 0.0170(4) -0.0013(4) -0.0052(4) -0.0055(4)
C24 0.0281(5) 0.0156(4) 0.0205(5) 0.0001(4) -0.0087(4) -0.0037(4)
C25 0.0228(5) 0.0209(5) 0.0170(5) -0.0033(4) -0.0095(4) 0.0032(4)
C26 0.0163(4) 0.0248(5) 0.0175(4) -0.0033(4) -0.0069(4) -0.0020(4)
C27 0.0181(4) 0.0170(4) 0.0162(4) -0.0013(3) -0.0062(4) -0.0044(4)
C28 0.0142(4) 0.0196(5) 0.0143(4) 0.0003(3) -0.0064(3) -0.0046(3)
C29 0.0173(4) 0.0223(5) 0.0167(5) -0.0020(4) -0.0047(4) -0.0035(4)
C30 0.0220(5) 0.0329(6) 0.0147(5) -0.0014(4) -0.0016(4) -0.0071(4)
C31 0.0276(5) 0.0314(6) 0.0185(5) 0.0079(4) -0.0051(4) -0.0115(4)
C32 0.0305(6) 0.0208(5) 0.0234(5) 0.0043(4) -0.0070(4) -0.0067(4)
C33 0.0227(5) 0.0202(5) 0.0158(4) -0.0004(4) -0.0039(4) -0.0052(4)
C34 0.0315(6) 0.0207(5) 0.0281(6) 0.0001(4) -0.0145(5) -0.0035(4)
C35 0.0268(5) 0.0204(5) 0.0260(5) 0.0044(4) -0.0131(4) -0.0078(4)
C36 0.0318(6) 0.0274(5) 0.0189(5) 0.0031(4) -0.0120(4) -0.0055(4)
C37 0.0313(6) 0.0251(5) 0.0193(5) 0.0057(4) -0.0057(4) -0.0092(4)
C38 0.0182(5) 0.0304(6) 0.0222(5) -0.0037(4) -0.0033(4) -0.0077(4)
C39 0.0210(5) 0.0267(5) 0.0243(5) -0.0068(4) -0.0059(4) -0.0034(4)
C40 0.0209(5) 0.0240(5) 0.0274(5) -0.0007(4) -0.0092(4) -0.0016(4)
C41 0.0237(5) 0.0174(5) 0.0235(5) -0.0005(4) -0.0068(4) -0.0025(4)
C42 0.0207(5) 0.0247(5) 0.0208(5) 0.0050(4) -0.0074(4) -0.0096(4)
C43 0.0194(5) 0.0314(5) 0.0153(4) 0.0028(4) -0.0057(4) -0.0065(4)
C44 0.0172(5) 0.0268(5) 0.0196(5) -0.0060(4) -0.0058(4) -0.0008(4)
C45 0.0247(5) 0.0289(5) 0.0186(5) -0.0049(4) -0.0074(4) -0.0052(4)

loop_
_atom_type_symbol
_atom_type_description
_atom_type_scat_dispersion_real
_atom_type_scat_dispersion_imag
_atom_type_scat_source
C C 0.0181 0.0091 'International Tables Vol C Tables 4.2.6.8 and 6.1.1.4'
H H 0.0000 0.0000 'International Tables Vol C Tables 4.2.6.8 and 6.1.1.4'
O O 0.0492 0.0322 'International Tables Vol C Tables 4.2.6.8 and 6.1.1.4'
Na Na 0.1353 0.1239 'International Tables Vol C Tables 4.2.6.8 and 6.1.1.4'

loop_
_exptl_crystal_face_index_h
_exptl_crystal_face_index_k
_exptl_crystal_face_index_l
_exptl_crystal_face_perp_dist
4 -5 4 0.0559
0 -3 -9 0.1054
-7 -3 -5 0.1827
7 4 6 0.0563
0 3 -8 0.0954
-4 5 -5 0.1306
1 8 -1 0.0475
1 -7 -2 0.0870
5 7 6 0.0609
-1 -5 -8 0.0903
7 3 7 0.0573
0 3 9 0.2140
5 -4 5 0.0484
0 -1 8 0.2242
0 -8 -1 0.1152

loop_
_geom_angle_atom_site_label_1
_geom_angle_atom_site_label_2
_geom_angle_atom_site_label_3
_geom_angle
_geom_angle_site_symmetry_1
_geom_angle_site_symmetry_3
_geom_angle_publ_flag
O1 Na1 O2 103.79(3) . . ?
O1 Na1 O3 89.75(3) . . ?
O1 Na1 O4 104.89(3) . . ?
O1 Na1 O5 93.06(3) . . ?
O1 Na1 O6 94.61(3) . . ?
O1 Na1 C42 78.07(3) . . ?
O2 Na1 O4 123.69(3) . . ?
O2 Na1 C42 143.69(3) . . ?
O3 Na1 O2 68.57(3) . . ?
O3 Na1 O4 64.23(3) . . ?
O3 Na1 O5 126.73(3) . . ?
O3 Na1 C42 147.27(3) . . ?
O4 Na1 C42 89.47(3) . . ?
O5 Na1 O2 157.78(3) . . ?
O5 Na1 O4 63.70(2) . . ?
O5 Na1 C42 27.03(2) . . ?
O6 Na1 O2 95.26(3) . . ?
O6 Na1 O3 163.82(3) . . ?
O6 Na1 O4 128.98(3) . . ?
O6 Na1 O5 68.67(2) . . ?
O6 Na1 C42 48.82(3) . . ?
C1 O1 Na1 145.92(6) . . ?
C35 O2 Na1 119.19(6) . . ?
C35 O2 C36 113.66(8) . . ?
C36 O2 Na1 103.31(6) . . ?
C37 O3 Na1 119.01(6) . . ?
C38 O3 Na1 123.13(6) . . ?
C38 O3 C37 113.47(8) . . ?
C39 O4 Na1 101.78(6) . . ?
C39 O4 C40 112.95(8) . . ?
C40 O4 Na1 109.97(6) . . ?
C41 O5 Na1 103.45(6) . . ?
C41 O5 C42 112.59(8) . . ?
C42 O5 Na1 99.35(5) . . ?
C43 O6 Na1 115.11(6) . . ?
C44 O6 Na1 124.59(6) . . ?
C44 O6 C43 114.00(8) . . ?
C34 O7 C45 113.07(8) . . ?
O1 C1 C2 121.76(8) . . ?
O1 C1 C6 122.11(8) . . ?
C2 C1 C6 116.11(8) . . ?
C1 C2 C7 116.75(8) . . ?
C3 C2 C1 120.88(8) . . ?
C3 C2 C7 122.37(8) . . ?
C2 C3 H3 118.8 . . ?
C2 C3 C4 122.36(8) . . ?
C4 C3 H3 118.8 . . ?
C3 C4 C5 117.28(8) . . ?
C3 C4 C20 121.42(8) . . ?
C5 C4 C20 121.30(8) . . ?
C4 C5 H5 118.8 . . ?
C6 C5 C4 122.48(8) . . ?
C6 C5 H5 118.8 . . ?
C1 C6 C21 117.22(8) . . ?
C5 C6 C1 120.84(8) . . ?
C5 C6 C21 121.91(8) . . ?
C2 C7 H7 106.3 . . ?
C2 C7 C8 113.89(7) . . ?
C8 C7 H7 106.3 . . ?
C14 C7 C2 111.89(7) . . ?
C14 C7 H7 106.3 . . ?
C14 C7 C8 111.57(7) . . ?
C9 C8 C7 122.82(8) . . ?
C9 C8 C13 118.00(9) . . ?
C13 C8 C7 119.17(9) . . ?
C8 C9 H9 119.6 . . ?
C8 C9 C10 120.84(10) . . ?
C10 C9 H9 119.6 . . ?
C9 C10 H10 119.8 . . ?
C11 C10 C9 120.46(11) . . ?
C11 C10 H10 119.8 . . ?
C10 C11 H11 120.3 . . ?
C10 C11 C12 119.46(10) . . ?
C12 C11 H11 120.3 . . ?
C11 C12 H12 120.0 . . ?
C11 C12 C13 120.03(10) . . ?
C13 C12 H12 120.0 . . ?
C8 C13 H13 119.4 . . ?
C12 C13 C8 121.14(10) . . ?
C12 C13 H13 119.4 . . ?
C15 C14 C7 121.26(8) . . ?
C15 C14 C19 118.28(9) . . ?
C19 C14 C7 120.35(9) . . ?
C14 C15 H15 119.4 . . ?
C16 C15 C14 121.29(9) . . ?
C16 C15 H15 119.4 . . ?
C15 C16 H16 120.0 . . ?
C17 C16 C15 120.00(10) . . ?
C17 C16 H16 120.0 . . ?
C16 C17 H17 120.3 . . ?
C16 C17 C18 119.33(9) . . ?
C18 C17 H17 120.3 . . ?
C17 C18 H18 119.8 . . ?
C17 C18 C19 120.35(10) . . ?
C19 C18 H18 119.8 . . ?
C14 C19 H19 119.6 . . ?
C18 C19 C14 120.74(10) . . ?
C18 C19 H19 119.6 . . ?
C4 C20 H20A 109.5 . . ?
C4 C20 H20B 109.5 . . ?
C4 C20 H20C 109.5 . . ?
H20A C20 H20B 109.5 . . ?
H20A C20 H20C 109.5 . . ?
H20B C20 H20C 109.5 . . ?
C6 C21 H21 106.4 . . ?
C6 C21 C28 112.91(7) . . ?
C22 C21 C6 112.15(7) . . ?
C22 C21 H21 106.4 . . ?
C22 C21 C28 111.94(7) . . ?
C28 C21 H21 106.4 . . ?
C23 C22 C21 120.39(8) . . ?
C23 C22 C27 118.19(9) . . ?
C27 C22 C21 121.37(8) . . ?
C22 C23 H23 119.6 . . ?
C24 C23 C22 120.75(9) . . ?
C24 C23 H23 119.6 . . ?
C23 C24 H24 119.9 . . ?
C25 C24 C23 120.29(9) . . ?
C25 C24 H24 119.9 . . ?
C24 C25 H25 120.3 . . ?
C26 C25 C24 119.47(9) . . ?
C26 C25 H25 120.3 . . ?
C25 C26 H26 119.9 . . ?
C25 C26 C27 120.24(9) . . ?
C27 C26 H26 119.9 . . ?
C22 C27 H27 119.5 . . ?
C26 C27 C22 121.05(9) . . ?
C26 C27 H27 119.5 . . ?
C29 C28 C21 119.90(8) . . ?
C33 C28 C21 122.26(8) . . ?
C33 C28 C29 117.77(9) . . ?
C28 C29 H29 119.3 . . ?
C30 C29 C28 121.44(10) . . ?
C30 C29 H29 119.3 . . ?
C29 C30 H30 119.9 . . ?
C29 C30 C31 120.15(10) . . ?
C31 C30 H30 119.9 . . ?
C30 C31 H31 120.4 . . ?
C32 C31 C30 119.20(10) . . ?
C32 C31 H31 120.4 . . ?
C31 C32 H32 119.8 . . ?
C31 C32 C33 120.40(10) . . ?
C33 C32 H32 119.8 . . ?
C28 C33 C32 121.04(9) . . ?
C28 C33 H33 119.5 . . ?
C32 C33 H33 119.5 . . ?
O7 C34 H34A 109.9 . . ?
O7 C34 H34B 109.9 . . ?
O7 C34 C35 108.99(9) . . ?
H34A C34 H34B 108.3 . . ?
C35 C34 H34A 109.9 . . ?
C35 C34 H34B 109.9 . . ?
O2 C35 C34 107.58(8) . . ?
O2 C35 H35A 110.2 . . ?
O2 C35 H35B 110.2 . . ?
C34 C35 H35A 110.2 . . ?
C34 C35 H35B 110.2 . . ?
H35A C35 H35B 108.5 . . ?
O2 C36 H36A 109.0 . . ?
O2 C36 H36B 109.0 . . ?
O2 C36 C37 112.89(9) . . ?
H36A C36 H36B 107.8 . . ?
C37 C36 H36A 109.0 . . ?
C37 C36 H36B 109.0 . . ?
O3 C37 C36 107.10(8) . . ?
O3 C37 H37A 110.3 . . ?
O3 C37 H37B 110.3 . . ?
C36 C37 H37A 110.3 . . ?
C36 C37 H37B 110.3 . . ?
H37A C37 H37B 108.5 . . ?
O3 C38 H38A 110.2 . . ?
O3 C38 H38B 110.2 . . ?
O3 C38 C39 107.53(8) . . ?
H38A C38 H38B 108.5 . . ?
C39 C38 H38A 110.2 . . ?
C39 C38 H38B 110.2 . . ?
O4 C39 C38 108.81(9) . . ?
O4 C39 H39A 109.9 . . ?
O4 C39 H39B 109.9 . . ?
C38 C39 H39A 109.9 . . ?
C38 C39 H39B 109.9 . . ?
H39A C39 H39B 108.3 . . ?
O4 C40 H40A 109.4 . . ?
O4 C40 H40B 109.4 . . ?
O4 C40 C41 111.00(8) . . ?
H40A C40 H40B 108.0 . . ?
C41 C40 H40A 109.4 . . ?
C41 C40 H40B 109.4 . . ?
O5 C41 C40 106.61(8) . . ?
O5 C41 H41A 110.4 . . ?
O5 C41 H41B 110.4 . . ?
C40 C41 H41A 110.4 . . ?
C40 C41 H41B 110.4 . . ?
H41A C41 H41B 108.6 . . ?
Na1 C42 H42A 75.2 . . ?
Na1 C42 H42B 162.5 . . ?
O5 C42 Na1 53.62(4) . . ?
O5 C42 H42A 110.3 . . ?
O5 C42 H42B 110.3 . . ?
O5 C42 C43 107.29(8) . . ?
H42A C42 H42B 108.5 . . ?
C43 C42 Na1 83.38(6) . . ?
C43 C42 H42A 110.3 . . ?
C43 C42 H42B 110.3 . . ?
O6 C43 C42 107.37(8) . . ?
O6 C43 H43A 110.2 . . ?
O6 C43 H43B 110.2 . . ?
C42 C43 H43A 110.2 . . ?
C42 C43 H43B 110.2 . . ?
H43A C43 H43B 108.5 . . ?
O6 C44 H44A 109.4 . . ?
O6 C44 H44B 109.4 . . ?
O6 C44 C45 111.36(8) . . ?
H44A C44 H44B 108.0 . . ?
C45 C44 H44A 109.4 . . ?
C45 C44 H44B 109.4 . . ?
O7 C45 C44 110.40(8) . . ?
O7 C45 H45A 109.6 . . ?
O7 C45 H45B 109.6 . . ?
C44 C45 H45A 109.6 . . ?
C44 C45 H45B 109.6 . . ?
H45A C45 H45B 108.1 . . ?

loop_
_geom_bond_atom_site_label_1
_geom_bond_atom_site_label_2
_geom_bond_distance
_geom_bond_site_symmetry_2
_geom_bond_publ_flag
Na1 O1 2.2071(7) . ?
Na1 O2 2.5381(8) . ?
Na1 O3 2.4172(8) . ?
Na1 O4 2.7461(8) . ?
Na1 O5 2.5294(8) . ?
Na1 O6 2.4125(8) . ?
Na1 C42 3.1001(11) . ?
O1 C1 1.2911(11) . ?
O2 C35 1.4280(13) . ?
O2 C36 1.4327(13) . ?
O3 C37 1.4200(13) . ?
O3 C38 1.4196(12) . ?
O4 C39 1.4243(13) . ?
O4 C40 1.4286(13) . ?
O5 C41 1.4262(12) . ?
O5 C42 1.4279(12) . ?
O6 C43 1.4300(12) . ?
O6 C44 1.4252(12) . ?
O7 C34 1.4226(13) . ?
O7 C45 1.4322(13) . ?
C1 C2 1.4350(13) . ?
C1 C6 1.4352(12) . ?
C2 C3 1.3922(13) . ?
C2 C7 1.5228(12) . ?
C3 H3 0.9500 . ?
C3 C4 1.3953(13) . ?
C4 C5 1.3963(13) . ?
C4 C20 1.5097(13) . ?
C5 H5 0.9500 . ?
C5 C6 1.3899(13) . ?
C6 C21 1.5255(12) . ?
C7 H7 1.0000 . ?
C7 C8 1.5298(12) . ?
C7 C14 1.5215(13) . ?
C8 C9 1.3894(14) . ?
C8 C13 1.3990(14) . ?
C9 H9 0.9500 . ?
C9 C10 1.3949(14) . ?
C10 H10 0.9500 . ?
C10 C11 1.3827(18) . ?
C11 H11 0.9500 . ?
C11 C12 1.3856(19) . ?
C12 H12 0.9500 . ?
C12 C13 1.3913(15) . ?
C13 H13 0.9500 . ?
C14 C15 1.3920(14) . ?
C14 C19 1.3928(13) . ?
C15 H15 0.9500 . ?
C15 C16 1.3897(14) . ?
C16 H16 0.9500 . ?
C16 C17 1.3884(16) . ?
C17 H17 0.9500 . ?
C17 C18 1.3902(16) . ?
C18 H18 0.9500 . ?
C18 C19 1.3926(15) . ?
C19 H19 0.9500 . ?
C20 H20A 0.9800 . ?
C20 H20B 0.9800 . ?
C20 H20C 0.9800 . ?
C21 H21 1.0000 . ?
C21 C22 1.5189(12) . ?
C21 C28 1.5341(12) . ?
C22 C23 1.3956(13) . ?
C22 C27 1.3959(13) . ?
C23 H23 0.9500 . ?
C23 C24 1.3942(14) . ?
C24 H24 0.9500 . ?
C24 C25 1.3897(15) . ?
C25 H25 0.9500 . ?
C25 C26 1.3834(15) . ?
C26 H26 0.9500 . ?
C26 C27 1.3919(13) . ?
C27 H27 0.9500 . ?
C28 C29 1.3983(13) . ?
C28 C33 1.3914(14) . ?
C29 H29 0.9500 . ?
C29 C30 1.3877(14) . ?
C30 H30 0.9500 . ?
C30 C31 1.3899(16) . ?
C31 H31 0.9500 . ?
C31 C32 1.3862(16) . ?
C32 H32 0.9500 . ?
C32 C33 1.3964(14) . ?
C33 H33 0.9500 . ?
C34 H34A 0.9900 . ?
C34 H34B 0.9900 . ?
C34 C35 1.5005(15) . ?
C35 H35A 0.9900 . ?
C35 H35B 0.9900 . ?
C36 H36A 0.9900 . ?
C36 H36B 0.9900 . ?
C36 C37 1.5095(16) . ?
C37 H37A 0.9900 . ?
C37 H37B 0.9900 . ?
C38 H38A 0.9900 . ?
C38 H38B 0.9900 . ?
C38 C39 1.4994(16) . ?
C39 H39A 0.9900 . ?
C39 H39B 0.9900 . ?
C40 H40A 0.9900 . ?
C40 H40B 0.9900 . ?
C40 C41 1.5075(15) . ?
C41 H41A 0.9900 . ?
C41 H41B 0.9900 . ?
C42 H42A 0.9900 . ?
C42 H42B 0.9900 . ?
C42 C43 1.5017(15) . ?
C43 H43A 0.9900 . ?
C43 H43B 0.9900 . ?
C44 H44A 0.9900 . ?
C44 H44B 0.9900 . ?
C44 C45 1.5114(15) . ?
C45 H45A 0.9900 . ?
C45 H45B 0.9900 . ?

loop_
_geom_torsion_atom_site_label_1
_geom_torsion_atom_site_label_2
_geom_torsion_atom_site_label_3
_geom_torsion_atom_site_label_4
_geom_torsion
_geom_torsion_site_symmetry_1
_geom_torsion_site_symmetry_2
_geom_torsion_site_symmetry_3
_geom_torsion_site_symmetry_4
_geom_torsion_publ_flag
Na1 O1 C1 C2 -117.93(10) . . . . ?
Na1 O1 C1 C6 63.64(14) . . . . ?
Na1 O2 C35 C34 69.80(9) . . . . ?
Na1 O2 C36 C37 58.12(9) . . . . ?
Na1 O3 C37 C36 23.36(11) . . . . ?
Na1 O3 C38 C39 -26.83(11) . . . . ?
Na1 O4 C39 C38 -60.78(8) . . . . ?
Na1 O4 C40 C41 -16.01(10) . . . . ?
Na1 O5 C41 C40 -74.86(8) . . . . ?
Na1 O5 C42 C43 67.72(8) . . . . ?
Na1 O6 C43 C42 25.81(9) . . . . ?
Na1 O6 C44 C45 60.22(10) . . . . ?
Na1 C42 C43 O6 -17.99(7) . . . . ?
O1 C1 C2 C3 179.86(8) . . . . ?
O1 C1 C2 C7 0.67(12) . . . . ?
O1 C1 C6 C5 -179.00(8) . . . . ?
O1 C1 C6 C21 3.07(12) . . . . ?
O2 C36 C37 O3 -56.93(12) . . . . ?
O3 C38 C39 O4 61.68(11) . . . . ?
O4 C40 C41 O5 61.26(11) . . . . ?
O5 C42 C43 O6 -66.58(10) . . . . ?
O6 C44 C45 O7 -57.74(11) . . . . ?
O7 C34 C35 O2 -66.10(11) . . . . ?
C1 C2 C3 C4 -0.19(13) . . . . ?
C1 C2 C7 C8 -68.51(10) . . . . ?
C1 C2 C7 C14 163.80(8) . . . . ?
C1 C6 C21 C22 -151.09(8) . . . . ?
C1 C6 C21 C28 81.33(10) . . . . ?
C2 C1 C6 C5 2.48(12) . . . . ?
C2 C1 C6 C21 -175.44(8) . . . . ?
C2 C3 C4 C5 1.18(13) . . . . ?
C2 C3 C4 C20 -179.00(8) . . . . ?
C2 C7 C8 C9 -10.43(13) . . . . ?
C2 C7 C8 C13 168.44(8) . . . . ?
C2 C7 C14 C15 90.51(10) . . . . ?
C2 C7 C14 C19 -85.61(10) . . . . ?
C3 C2 C7 C8 112.31(9) . . . . ?
C3 C2 C7 C14 -15.38(12) . . . . ?
C3 C4 C5 C6 -0.28(13) . . . . ?
C4 C5 C6 C1 -1.60(14) . . . . ?
C4 C5 C6 C21 176.23(8) . . . . ?
C5 C6 C21 C22 31.01(12) . . . . ?
C5 C6 C21 C28 -96.57(10) . . . . ?
C6 C1 C2 C3 -1.62(12) . . . . ?
C6 C1 C2 C7 179.19(7) . . . . ?
C6 C21 C22 C23 89.92(10) . . . . ?
C6 C21 C22 C27 -87.30(10) . . . . ?
C6 C21 C28 C29 171.55(8) . . . . ?
C6 C21 C28 C33 -11.50(12) . . . . ?
C7 C2 C3 C4 178.95(8) . . . . ?
C7 C8 C9 C10 176.36(9) . . . . ?
C7 C8 C13 C12 -176.11(9) . . . . ?
C7 C14 C15 C16 -176.04(9) . . . . ?
C7 C14 C19 C18 175.97(9) . . . . ?
C8 C7 C14 C15 -38.41(12) . . . . ?
C8 C7 C14 C19 145.47(9) . . . . ?
C8 C9 C10 C11 0.26(16) . . . . ?
C9 C8 C13 C12 2.82(15) . . . . ?
C9 C10 C11 C12 1.79(17) . . . . ?
C10 C11 C12 C13 -1.50(16) . . . . ?
C11 C12 C13 C8 -0.84(16) . . . . ?
C13 C8 C9 C10 -2.52(15) . . . . ?
C14 C7 C8 C9 117.43(10) . . . . ?
C14 C7 C8 C13 -63.70(11) . . . . ?
C14 C15 C16 C17 0.04(16) . . . . ?
C15 C14 C19 C18 -0.27(14) . . . . ?
C15 C16 C17 C18 -0.15(16) . . . . ?
C16 C17 C18 C19 0.04(16) . . . . ?
C17 C18 C19 C14 0.17(15) . . . . ?
C19 C14 C15 C16 0.17(14) . . . . ?
C20 C4 C5 C6 179.90(9) . . . . ?
C21 C22 C23 C24 -177.78(9) . . . . ?
C21 C22 C27 C26 177.65(9) . . . . ?
C21 C28 C29 C30 177.32(9) . . . . ?
C21 C28 C33 C32 -177.20(9) . . . . ?
C22 C21 C28 C29 43.86(11) . . . . ?
C22 C21 C28 C33 -139.19(9) . . . . ?
C22 C23 C24 C25 -0.06(15) . . . . ?
C23 C22 C27 C26 0.37(14) . . . . ?
C23 C24 C25 C26 0.71(15) . . . . ?
C24 C25 C26 C27 -0.82(15) . . . . ?
C25 C26 C27 C22 0.28(14) . . . . ?
C27 C22 C23 C24 -0.47(14) . . . . ?
C28 C21 C22 C23 -141.98(9) . . . . ?
C28 C21 C22 C27 40.79(11) . . . . ?
C28 C29 C30 C31 -0.27(16) . . . . ?
C29 C28 C33 C32 -0.18(15) . . . . ?
C29 C30 C31 C32 0.24(17) . . . . ?
C30 C31 C32 C33 -0.19(17) . . . . ?
C31 C32 C33 C28 0.17(17) . . . . ?
C33 C28 C29 C30 0.24(15) . . . . ?
C34 O7 C45 C44 -85.28(11) . . . . ?
C35 O2 C36 C37 -72.48(11) . . . . ?
C36 O2 C35 C34 -168.02(8) . . . . ?
C37 O3 C38 C39 176.98(9) . . . . ?
C38 O3 C37 C36 -179.39(9) . . . . ?
C39 O4 C40 C41 96.94(10) . . . . ?
C40 O4 C39 C38 -178.64(8) . . . . ?
C41 O5 C42 Na1 108.89(8) . . . . ?
C41 O5 C42 C43 176.61(8) . . . . ?
C42 O5 C41 C40 178.85(8) . . . . ?
C43 O6 C44 C45 -90.40(10) . . . . ?
C44 O6 C43 C42 179.32(8) . . . . ?
C45 O7 C34 C35 150.53(9) . . . . ?

loop_
_exptl_oxdiff_crystal_face_indexfrac_h
_exptl_oxdiff_crystal_face_indexfrac_k
_exptl_oxdiff_crystal_face_indexfrac_l
_exptl_oxdiff_crystal_face_x
_exptl_oxdiff_crystal_face_y
_exptl_oxdiff_crystal_face_z
3.5310 -5.3851 4.3820 -0.2291 -0.9568 0.1789
-0.4318 -3.0138 -8.7027 0.5406 0.1084 0.8343
-7.0401 -3.4635 -5.0428 0.9300 0.1911 -0.3139
6.8047 3.7075 5.9524 -0.9610 -0.1971 0.1938
0.0392 2.5432 -8.2863 0.2382 0.6695 0.7036
-3.9479 4.6469 -5.1832 0.3293 0.9343 -0.1365
0.8942 8.3092 -1.3313 -0.3836 0.9234 0.0092
1.3831 -7.3306 -2.2817 0.3134 -0.7503 0.5820
5.4021 6.7085 5.8578 -0.9788 0.1979 -0.0531
-0.9958 -5.1130 -7.9537 0.6468 -0.1289 0.7517
6.5804 3.0256 6.7695 -0.9478 -0.2997 0.1087
0.4920 2.5421 8.8716 -0.5316 -0.1704 -0.8296
4.7479 -3.7398 5.2503 -0.4362 -0.8762 0.2051
-0.4251 -1.4180 8.4756 -0.2657 -0.5386 -0.7996
-0.2834 -8.4190 -0.5035 0.4184 -0.8761 0.2397
